data_7001201
loop_
_publ_author_name
'Karotsis, Georgios'
'Stoumpos, Constantinos'
'Collins, Anna'
'White, Fraser'
'Parsons, Simon'
'Slawin, Alexandra M. Z.'
'Papaefstathiou, Giannis S.'
'Brechin, Euan K.'

_publ_section_title
;
 Molecular and supramolecular Ni(II) wheels from \a-benzoin oxime
;
_journal_issue 18
_journal_name_full 'Dalton Transactions'
_journal_page_first 3388
_journal_page_last 3390
_journal_paper_doi 10.1039/b902002k
_journal_year 2009
_chemical_compound_source 'Giorgos Karotsis'
_chemical_formula_moiety '[Ni8 (C14H11NO2)8 (Et2O)2 (MeOH)2 (H2O)], 2(Et2O)'
_chemical_formula_sum 'C130 H158 N8 Ni8 O23'
_chemical_formula_weight 2670.32
_chemical_name_systematic
;
?
;
_space_group_IT_number 43
_symmetry_cell_setting orthorhombic
_symmetry_space_group_name_Hall 'F 2 -2d'
_symmetry_space_group_name_H-M 'F d d 2'
_atom_sites_solution_hydrogens geom
_atom_sites_solution_primary direct
_atom_sites_solution_secondary difmap
_audit_creation_method SHELXL-97
_cell_angle_alpha 90.00
_cell_angle_beta 90.00
_cell_angle_gamma 90.00
_cell_formula_units_Z 8
_cell_length_a 22.4470(6)
_cell_length_b 55.1580(13)
_cell_length_c 21.2010(5)
_cell_measurement_reflns_used 9428
_cell_measurement_temperature 150(2)
_cell_measurement_theta_max 26.3105
_cell_measurement_theta_min 2.2705
_cell_volume 26249.6(11)
_computing_cell_refinement Saint
_computing_data_reduction Saint
_computing_molecular_graphics Shelxp
_computing_publication_material 'Platon, encifer'
_computing_structure_refinement 'SHELXL-97 (Sheldrick, 2008)'
_computing_structure_solution 'Shelxs Sheldrick'
_diffrn_ambient_temperature 150(2)
_diffrn_measured_fraction_theta_full 0.997
_diffrn_measured_fraction_theta_max 0.997
_diffrn_measurement_device_type 'Bruker Smart Apex CCD'
_diffrn_measurement_method 'Omega scans'
_diffrn_radiation_monochromator graphite
_diffrn_radiation_source 'fine-focus sealed tube'
_diffrn_radiation_type MoK\a
_diffrn_radiation_wavelength 0.71073
_diffrn_reflns_av_R_equivalents 0.0565
_diffrn_reflns_av_sigmaI/netI 0.0485
_diffrn_reflns_limit_h_max 28
_diffrn_reflns_limit_h_min -28
_diffrn_reflns_limit_k_max 68
_diffrn_reflns_limit_k_min -68
_diffrn_reflns_limit_l_max 26
_diffrn_reflns_limit_l_min -26
_diffrn_reflns_number 67387
_diffrn_reflns_theta_full 26.41
_diffrn_reflns_theta_max 26.41
_diffrn_reflns_theta_min 1.37
_exptl_absorpt_coefficient_mu 1.190
_exptl_absorpt_correction_T_max 0.7699
_exptl_absorpt_correction_T_min 0.6658
_exptl_absorpt_correction_type multi-scan
_exptl_absorpt_process_details 'SADABS 2007/2'
_exptl_crystal_colour red
_exptl_crystal_density_diffrn 1.351
_exptl_crystal_density_method 'not measured'
_exptl_crystal_description block
_exptl_crystal_F_000 11216
_exptl_crystal_recrystallization_method 'Diffusion of ET2O into MeOH solution'
_exptl_crystal_size_max 0.28
_exptl_crystal_size_mid 0.22
_exptl_crystal_size_min 0.22
_refine_diff_density_max 0.574
_refine_diff_density_min -0.405
_refine_diff_density_rms 0.074
_refine_ls_abs_structure_details 'Flack H D (1983), Acta Cryst. A39, 876-881'
_refine_ls_abs_structure_Flack 0.000(17)
_refine_ls_extinction_method none
_refine_ls_goodness_of_fit_ref 1.124
_refine_ls_hydrogen_treatment constr
_refine_ls_matrix_type full
_refine_ls_number_parameters 714
_refine_ls_number_reflns 13364
_refine_ls_number_restraints 176
_refine_ls_restrained_S_all 1.130
_refine_ls_R_factor_all 0.0623
_refine_ls_R_factor_gt 0.0551
_refine_ls_shift/su_max 0.001
_refine_ls_shift/su_mean 0.000
_refine_ls_structure_factor_coef Fsqd
_refine_ls_weighting_details 'calc w=1/[\s^2^(Fo^2^)+(0.0426P)^2^+111.8372P] where P=(Fo^2^+2Fc^2^)/3'
_refine_ls_weighting_scheme calc
_refine_ls_wR_factor_gt 0.1190
_refine_ls_wR_factor_ref 0.1219
_reflns_number_gt 12122
_reflns_number_total 13364
_reflns_threshold_expression >2sigma(I)
_cod_data_source_file b902002k.txt
_cod_data_source_block eb8055
_cod_database_code 7001201

loop_
_symmetry_equiv_pos_as_xyz
'x, y, z'
'-x+1/4, y+1/4, z+1/4'
'x+1/4, -y+1/4, z+1/4'
'-x+1/2, -y, z+1/2'
'x, y+1/2, z+1/2'
'-x+1/4, y+3/4, z+3/4'
'x+1/4, -y+3/4, z+3/4'
'-x+1/2, -y+1/2, z+1'
'x+1/2, y, z+1/2'
'-x+3/4, y+1/4, z+3/4'
'x+3/4, -y+1/4, z+3/4'
'-x+1, -y, z+1'
'x+1/2, y+1/2, z'
'-x+3/4, y+3/4, z+1/4'
'x+3/4, -y+3/4, z+1/4'
'-x+1, -y+1/2, z+1/2'

loop_
_atom_site_label
_atom_site_type_symbol
_atom_site_fract_x
_atom_site_fract_y
_atom_site_fract_z
_atom_site_U_iso_or_equiv
_atom_site_adp_type
_atom_site_occupancy
_atom_site_symmetry_multiplicity
_atom_site_calc_flag
_atom_site_refinement_flags
_atom_site_disorder_assembly
_atom_site_disorder_group
Ni1 Ni -0.2500 0.2500 -0.75805(4) 0.0357(2) Uani 1 2 d S . .
Ni2 Ni -0.13334(3) 0.241067(10) -0.83795(3) 0.03296(15) Uani 1 1 d . . .
Ni3 Ni -0.07937(3) 0.239491(10) -0.97563(4) 0.03843(15) Uani 1 1 d . . .
Ni4 Ni -0.13411(3) 0.244671(10) -1.11192(3) 0.03026(14) Uani 1 1 d . . .
Ni5 Ni -0.2500 0.2500 -1.19483(4) 0.02890(19) Uani 1 2 d S . .
O8A O -0.20786(14) 0.21801(6) -1.19316(16) 0.0344(7) Uani 1 1 d . . .
N8A N -0.16687(17) 0.21705(7) -1.14763(19) 0.0306(9) Uani 1 1 d . . .
C8A C -0.1509(2) 0.19655(8) -1.1221(2) 0.0337(11) Uani 1 1 d . . .
C9A C -0.1753(2) 0.17244(8) -1.1386(2) 0.0348(11) Uani 1 1 d . . .
C7A C -0.1050(2) 0.19900(8) -1.0711(2) 0.0341(11) Uani 1 1 d . . .
H7A H -0.1214 0.1918 -1.0314 0.041 Uiso 1 1 calc R . .
O7A O -0.09301(15) 0.22403(6) -1.06047(17) 0.0363(8) Uani 1 1 d . . .
C6A C -0.0473(2) 0.18609(8) -1.0875(3) 0.0368(11) Uani 1 1 d U . .
C1A C -0.0285(3) 0.18325(12) -1.1482(3) 0.0559(15) Uani 1 1 d U . .
H1A H -0.0534 0.1885 -1.1818 0.067 Uiso 1 1 calc R . .
C5A C -0.0118(3) 0.17771(10) -1.0390(3) 0.0512(14) Uani 1 1 d U . .
H5A H -0.0254 0.1789 -0.9967 0.061 Uiso 1 1 calc R . .
C4A C 0.0438(3) 0.16750(12) -1.0513(3) 0.0649(18) Uani 1 1 d U . .
H4A H 0.0689 0.1625 -1.0176 0.078 Uiso 1 1 calc R . .
C3A C 0.0617(3) 0.16479(15) -1.1125(4) 0.079(2) Uani 1 1 d U . .
H3A H 0.0988 0.1573 -1.1215 0.095 Uiso 1 1 calc R . .
C2A C 0.0256(3) 0.17300(16) -1.1621(4) 0.082(2) Uani 1 1 d U . .
H2A H 0.0384 0.1715 -1.2046 0.099 Uiso 1 1 calc R . .
C10A C -0.1846(2) 0.15533(9) -1.0929(3) 0.0387(11) Uani 1 1 d . . .
H10A H -0.1764 0.1592 -1.0501 0.046 Uiso 1 1 calc R . .
C14A C -0.1870(3) 0.16632(10) -1.2010(3) 0.0557(16) Uani 1 1 d . . .
H14A H -0.1811 0.1779 -1.2336 0.067 Uiso 1 1 calc R . .
C13A C -0.2076(3) 0.14276(10) -1.2154(3) 0.0634(18) Uani 1 1 d . . .
H13A H -0.2146 0.1383 -1.2581 0.076 Uiso 1 1 calc R . .
C12A C -0.2177(2) 0.12629(9) -1.1683(3) 0.0452(13) Uani 1 1 d . . .
H12A H -0.2329 0.1106 -1.1779 0.054 Uiso 1 1 calc R . .
C11A C -0.2057(3) 0.13252(8) -1.1081(3) 0.0442(13) Uani 1 1 d . . .
H11A H -0.2120 0.1210 -1.0754 0.053 Uiso 1 1 calc R . .
O8B O -0.07259(14) 0.27135(6) -1.02055(17) 0.0355(8) Uani 1 1 d . . .
N8B N -0.10570(17) 0.27229(7) -1.0729(2) 0.0363(9) Uani 1 1 d . . .
C8B C -0.1241(2) 0.29251(8) -1.0949(2) 0.0344(11) Uani 1 1 d . . .
C7B C -0.1617(2) 0.28995(9) -1.1546(3) 0.0476(15) Uani 1 1 d . . .
H7B H -0.2001 0.2988 -1.1480 0.057 Uiso 1 1 calc R . .
C9B C -0.1098(2) 0.31705(8) -1.0677(2) 0.0344(11) Uani 1 1 d . . .
O7B O -0.17448(15) 0.26534(6) -1.16524(19) 0.0413(9) Uani 1 1 d . . .
C6B C -0.1311(3) 0.30079(10) -1.2094(3) 0.0587(17) Uani 1 1 d U . .
C1B C -0.0790(3) 0.29018(15) -1.2327(4) 0.076(2) Uani 1 1 d U . .
H1B H -0.0627 0.2765 -1.2114 0.092 Uiso 1 1 calc R . .
C5B C -0.1524(4) 0.32090(11) -1.2418(4) 0.083(2) Uani 1 1 d U . .
H5B H -0.1873 0.3288 -1.2273 0.099 Uiso 1 1 calc R . .
C4B C -0.1235(5) 0.32951(14) -1.2947(4) 0.095(2) Uani 1 1 d U . .
H4B H -0.1386 0.3433 -1.3162 0.114 Uiso 1 1 calc R . .
C3B C -0.0736(5) 0.31829(16) -1.3163(4) 0.099(3) Uani 1 1 d U . .
H3B H -0.0545 0.3241 -1.3533 0.118 Uiso 1 1 calc R . .
C2B C -0.0507(4) 0.29886(18) -1.2854(4) 0.090(2) Uani 1 1 d U . .
H2B H -0.0153 0.2913 -1.3002 0.108 Uiso 1 1 calc R . .
C10B C -0.0528(2) 0.32277(9) -1.0478(3) 0.0429(13) Uani 1 1 d . . .
H10B H -0.0218 0.3111 -1.0512 0.051 Uiso 1 1 calc R . .
C14B C -0.1538(3) 0.33462(10) -1.0633(3) 0.0555(16) Uani 1 1 d . . .
H14B H -0.1931 0.3313 -1.0777 0.067 Uiso 1 1 calc R . .
C13B C -0.1400(3) 0.35691(10) -1.0380(3) 0.0586(17) Uani 1 1 d . . .
H13B H -0.1704 0.3688 -1.0341 0.070 Uiso 1 1 calc R . .
C12B C -0.0838(3) 0.36221(10) -1.0182(3) 0.0528(15) Uani 1 1 d . . .
H12B H -0.0748 0.3777 -1.0012 0.063 Uiso 1 1 calc R . .
C11B C -0.0410(3) 0.34516(10) -1.0232(3) 0.0500(14) Uani 1 1 d . . .
H11B H -0.0018 0.3488 -1.0092 0.060 Uiso 1 1 calc R . .
O8C O -0.09751(15) 0.20825(6) -0.93108(16) 0.0361(8) Uani 1 1 d . . .
N8C N -0.12833(16) 0.21111(7) -0.87838(19) 0.0293(8) Uani 1 1 d . . .
C8C C -0.1620(2) 0.19425(8) -0.8552(2) 0.0343(11) Uani 1 1 d . . .
C7C C -0.1911(2) 0.20118(8) -0.7940(2) 0.0352(11) Uani 1 1 d . . .
H7C H -0.2339 0.1962 -0.7953 0.042 Uiso 1 1 calc R . .
C9C C -0.1705(2) 0.16989(8) -0.8841(2) 0.0358(11) Uani 1 1 d . . .
O7C O -0.18772(16) 0.22645(6) -0.78569(18) 0.0429(9) Uani 1 1 d . . .
C6C C -0.1611(2) 0.18890(8) -0.7379(3) 0.0428(13) Uani 1 1 d U . .
C5C C -0.1931(3) 0.18209(11) -0.6858(3) 0.0533(14) Uani 1 1 d U . .
H5C H -0.2351 0.1842 -0.6859 0.064 Uiso 1 1 calc R . .
C1C C -0.0999(3) 0.18535(11) -0.7370(3) 0.0538(15) Uani 1 1 d U . .
H1C H -0.0768 0.1892 -0.7733 0.065 Uiso 1 1 calc R . .
C2C C -0.0729(3) 0.17646(12) -0.6845(4) 0.0648(17) Uani 1 1 d U . .
H2C H -0.0309 0.1744 -0.6845 0.078 Uiso 1 1 calc R . .
C3C C -0.1048(3) 0.17026(11) -0.6313(3) 0.0598(16) Uani 1 1 d U . .
H3C H -0.0851 0.1648 -0.5942 0.072 Uiso 1 1 calc R . .
C4C C -0.1661(3) 0.17227(13) -0.6334(3) 0.0658(17) Uani 1 1 d U . .
H4C H -0.1896 0.1669 -0.5988 0.079 Uiso 1 1 calc R . .
C14C C -0.1232(2) 0.15699(9) -0.9092(3) 0.0376(11) Uani 1 1 d . . .
H14C H -0.0843 0.1638 -0.9093 0.045 Uiso 1 1 calc R . .
C10C C -0.2265(2) 0.15931(9) -0.8837(3) 0.0416(12) Uani 1 1 d . . .
H10C H -0.2593 0.1677 -0.8654 0.050 Uiso 1 1 calc R . .
C11C C -0.2348(3) 0.13647(9) -0.9099(3) 0.0453(13) Uani 1 1 d . . .
H11C H -0.2736 0.1296 -0.9116 0.054 Uiso 1 1 calc R . .
C12C C -0.1869(2) 0.12382(9) -0.9336(3) 0.0445(13) Uani 1 1 d . . .
H12C H -0.1922 0.1079 -0.9495 0.053 Uiso 1 1 calc R . .
C13C C -0.1325(3) 0.13406(9) -0.9342(3) 0.0470(14) Uani 1 1 d . . .
H13C H -0.1000 0.1254 -0.9521 0.056 Uiso 1 1 calc R . .
O8D O -0.18638(16) 0.27567(6) -0.76060(17) 0.0404(8) Uani 1 1 d . . .
N8D N -0.14546(18) 0.27174(7) -0.8046(2) 0.0347(9) Uani 1 1 d . . .
C8D C -0.1154(2) 0.28922(9) -0.8292(2) 0.0364(11) Uani 1 1 d . . .
C7D C -0.0718(2) 0.28075(8) -0.8794(2) 0.0348(11) Uani 1 1 d . . .
H7D H -0.0799 0.2899 -0.9193 0.042 Uiso 1 1 calc R . .
C9D C -0.1233(2) 0.31536(9) -0.8147(2) 0.0368(11) Uani 1 1 d . . .
O7D O -0.07996(15) 0.25547(6) -0.89103(15) 0.0318(7) Uani 1 1 d . . .
C6D C -0.0070(2) 0.28506(10) -0.8600(3) 0.0507(14) Uani 1 1 d U . .
C1D C 0.0155(3) 0.27690(18) -0.8049(4) 0.087(2) Uani 1 1 d U . .
H1D H -0.0103 0.2694 -0.7753 0.105 Uiso 1 1 calc R . .
C5D C 0.0322(3) 0.29647(15) -0.9009(6) 0.102(3) Uani 1 1 d U . .
H5D H 0.0191 0.3024 -0.9406 0.122 Uiso 1 1 calc R . .
C4D C 0.0908(4) 0.29904(19) -0.8822(7) 0.138(4) Uani 1 1 d U . .
H4D H 0.1174 0.3075 -0.9092 0.165 Uiso 1 1 calc R . .
C3D C 0.1108(4) 0.2905(2) -0.8299(7) 0.120(4) Uani 1 1 d U . .
H3D H 0.1518 0.2925 -0.8199 0.144 Uiso 1 1 calc R . .
C2D C 0.0762(4) 0.2793(2) -0.7906(5) 0.115(3) Uani 1 1 d U . .
H2D H 0.0918 0.2727 -0.7525 0.138 Uiso 1 1 calc R . .
C14D C -0.1483(2) 0.32308(10) -0.7588(3) 0.0439(13) Uani 1 1 d . . .
H14D H -0.1615 0.3117 -0.7283 0.053 Uiso 1 1 calc R . .
C10D C -0.1039(2) 0.33254(9) -0.8587(3) 0.0488(14) Uani 1 1 d . . .
H10D H -0.0863 0.3274 -0.8972 0.059 Uiso 1 1 calc R . .
C11D C -0.1104(3) 0.35707(10) -0.8458(3) 0.0590(17) Uani 1 1 d . . .
H11D H -0.0974 0.3687 -0.8759 0.071 Uiso 1 1 calc R . .
C12D C -0.1349(3) 0.36466(10) -0.7910(3) 0.0511(15) Uani 1 1 d . . .
H12D H -0.1387 0.3815 -0.7828 0.061 Uiso 1 1 calc R . .
C13D C -0.1540(2) 0.34830(10) -0.7475(3) 0.0483(14) Uani 1 1 d . . .
H13D H -0.1714 0.3538 -0.7092 0.058 Uiso 1 1 calc R . .
O1E O -0.2500 0.2500 -1.2912(3) 0.0500(14) Uani 1 2 d S . .
C2E C -0.2945(4) 0.23686(17) -1.3269(4) 0.086(2) Uani 1 1 d U . .
H2EA H -0.3259 0.2317 -1.2970 0.103 Uiso 1 1 calc R . .
H2EB H -0.3131 0.2485 -1.3566 0.103 Uiso 1 1 calc R . .
C3E C -0.2779(7) 0.2169(2) -1.3608(7) 0.169(6) Uani 1 1 d U . .
H3EA H -0.3127 0.2103 -1.3829 0.254 Uiso 1 1 calc R . .
H3EB H -0.2617 0.2046 -1.3323 0.254 Uiso 1 1 calc R . .
H3EC H -0.2475 0.2215 -1.3917 0.254 Uiso 1 1 calc R . .
O1F O -0.1845(3) 0.24664(10) -0.9763(4) 0.0393(15) Uani 0.50 1 d P . .
C2F C -0.2153(4) 0.27294(15) -0.9524(4) 0.080(2) Uiso 1 1 d . . .
H2F1 H -0.2323 0.2716 -0.9094 0.096 Uiso 0.50 1 calc PR . .
H2F2 H -0.1862 0.2864 -0.9534 0.096 Uiso 0.50 1 calc PR . .
H2F3 H -0.1782 0.2794 -0.9700 0.120 Uiso 0.50 1 d PR . .
H2F4 H -0.2097 0.2559 -0.9408 0.120 Uiso 0.50 1 d PR . .
H2F5 H -0.2262 0.2823 -0.9148 0.120 Uiso 0.50 1 d PR . .
C3F C -0.2617(4) 0.27600(19) -0.9998(5) 0.108(3) Uiso 1 1 d . . .
H3F1 H -0.2463 0.2728 -1.0428 0.129 Uiso 0.50 1 calc PR . .
H3F2 H -0.2790 0.2925 -0.9984 0.129 Uiso 0.50 1 calc PR . .
H3F3 H -0.2964 0.2667 -0.9856 0.161 Uiso 0.50 1 d PR . .
H3F4 H -0.2476 0.2695 -1.0402 0.161 Uiso 0.50 1 d PR . .
H3F5 H -0.2728 0.2931 -1.0051 0.161 Uiso 0.50 1 d PR . .
O1G O 0.01159(17) 0.23478(7) -0.9788(2) 0.0606(10) Uani 1 1 d . . .
H1G H 0.0313 0.2386 -1.0172 0.073 Uiso 1 1 calc R . .
C2G C 0.0463(4) 0.2265(2) -0.9294(4) 0.125(4) Uani 1 1 d . . .
H2GA H 0.0882 0.2262 -0.9424 0.187 Uiso 1 1 calc R . .
H2GB H 0.0336 0.2101 -0.9177 0.187 Uiso 1 1 calc R . .
H2GC H 0.0417 0.2373 -0.8931 0.187 Uiso 1 1 calc R . .
O1H O -0.2500 0.2500 -0.6638(3) 0.0678(19) Uani 1 2 d S . .
H1H1 H -0.2803 0.2614 -0.6484 0.102 Uiso 0.50 1 d PR . .
H1H2 H -0.2107 0.2550 -0.6484 0.102 Uiso 0.50 1 d PR . .

loop_
_atom_site_aniso_label
_atom_site_aniso_U_11
_atom_site_aniso_U_22
_atom_site_aniso_U_33
_atom_site_aniso_U_23
_atom_site_aniso_U_13
_atom_site_aniso_U_12
Ni1 0.0447(5) 0.0247(4) 0.0378(5) 0.000 0.000 0.0128(4)
Ni2 0.0381(4) 0.0203(3) 0.0404(4) 0.0026(2) -0.0007(3) 0.0070(2)
Ni3 0.0528(4) 0.0220(3) 0.0405(3) 0.0000(3) 0.0015(4) -0.0020(2)
Ni4 0.0290(3) 0.0179(2) 0.0439(4) 0.0026(2) -0.0015(3) -0.0041(2)
Ni5 0.0308(4) 0.0242(4) 0.0318(5) 0.000 0.000 -0.0078(3)
O8A 0.0293(16) 0.0304(17) 0.0436(19) 0.0056(15) -0.0004(15) -0.0078(13)
N8A 0.0275(19) 0.027(2) 0.038(2) 0.0021(16) 0.0023(17) -0.0057(15)
C8A 0.039(3) 0.024(2) 0.038(3) -0.0012(19) 0.018(2) -0.0023(18)
C9A 0.029(2) 0.023(2) 0.052(3) -0.005(2) 0.011(2) 0.0043(18)
C7A 0.044(3) 0.017(2) 0.042(3) 0.0033(18) 0.006(2) 0.0023(19)
O7A 0.0391(19) 0.0221(16) 0.048(2) 0.0016(14) -0.0020(16) -0.0019(13)
C6A 0.039(3) 0.026(2) 0.046(3) 0.004(2) 0.007(2) 0.0068(19)
C1A 0.046(3) 0.069(4) 0.053(3) 0.004(3) 0.013(3) 0.008(3)
C5A 0.057(3) 0.049(3) 0.048(3) 0.017(3) 0.010(3) 0.020(3)
C4A 0.055(4) 0.069(4) 0.070(4) 0.031(3) 0.009(3) 0.028(3)
C3A 0.060(4) 0.096(5) 0.081(4) 0.012(4) 0.040(4) 0.037(4)
C2A 0.062(4) 0.116(6) 0.070(4) 0.006(4) 0.033(4) 0.031(4)
C10A 0.046(3) 0.027(2) 0.043(3) 0.001(2) 0.009(2) 0.001(2)
C14A 0.083(5) 0.038(3) 0.046(3) -0.007(2) -0.001(3) -0.018(3)
C13A 0.109(5) 0.031(3) 0.050(4) 0.000(2) -0.007(4) -0.029(3)
C12A 0.044(3) 0.021(2) 0.071(4) -0.006(2) -0.006(3) -0.003(2)
C11A 0.060(3) 0.015(2) 0.058(3) 0.004(2) 0.011(3) 0.001(2)
O8B 0.0325(17) 0.0233(16) 0.051(2) 0.0032(14) -0.0068(16) -0.0005(13)
N8B 0.027(2) 0.032(2) 0.049(3) 0.0028(18) -0.0032(19) -0.0008(16)
C8B 0.033(3) 0.024(2) 0.046(3) 0.003(2) -0.004(2) -0.0069(18)
C7B 0.042(3) 0.020(2) 0.081(4) 0.007(2) -0.020(3) -0.008(2)
C9B 0.035(3) 0.018(2) 0.050(3) 0.0038(19) 0.000(2) -0.0058(18)
O7B 0.0346(19) 0.0248(17) 0.064(2) 0.0078(16) -0.0198(17) -0.0122(14)
C6B 0.069(4) 0.042(3) 0.065(4) 0.021(3) -0.032(3) -0.035(3)
C1B 0.062(4) 0.092(5) 0.074(5) 0.043(4) -0.022(3) -0.029(3)
C5B 0.138(6) 0.027(3) 0.082(5) 0.014(3) -0.031(4) -0.024(3)
C4B 0.159(7) 0.040(4) 0.085(5) 0.022(3) -0.030(5) -0.042(4)
C3B 0.147(7) 0.074(5) 0.075(5) 0.021(4) -0.012(5) -0.064(4)
C2B 0.076(5) 0.111(6) 0.084(5) 0.022(5) -0.006(4) -0.040(4)
C10B 0.035(3) 0.031(3) 0.062(4) 0.005(2) -0.004(3) -0.007(2)
C14B 0.041(3) 0.029(3) 0.097(5) 0.006(3) -0.006(3) 0.002(2)
C13B 0.069(4) 0.029(3) 0.078(5) 0.000(3) 0.005(4) 0.015(3)
C12B 0.077(4) 0.028(3) 0.053(4) -0.008(2) 0.002(3) -0.010(3)
C11B 0.050(3) 0.038(3) 0.062(4) -0.006(3) 0.000(3) -0.022(2)
O8C 0.044(2) 0.0278(17) 0.0361(19) 0.0065(14) 0.0052(16) 0.0026(14)
N8C 0.026(2) 0.0257(19) 0.036(2) 0.0044(16) -0.0037(17) 0.0033(15)
C8C 0.032(2) 0.024(2) 0.047(3) 0.004(2) 0.003(2) 0.0099(18)
C7C 0.035(3) 0.022(2) 0.048(3) 0.003(2) 0.007(2) 0.0054(18)
C9C 0.041(3) 0.027(2) 0.039(3) 0.005(2) 0.008(2) 0.004(2)
O7C 0.049(2) 0.0230(17) 0.056(2) 0.0021(15) 0.0099(18) 0.0173(15)
C6C 0.049(3) 0.024(2) 0.056(4) 0.004(2) 0.004(2) 0.005(2)
C5C 0.050(3) 0.052(3) 0.059(4) 0.009(3) 0.006(3) -0.004(3)
C1C 0.047(3) 0.057(3) 0.057(4) 0.011(3) 0.006(3) 0.015(3)
C2C 0.060(4) 0.057(4) 0.076(4) 0.017(3) 0.002(3) 0.016(3)
C3C 0.068(4) 0.045(3) 0.066(4) 0.014(3) -0.020(3) 0.001(3)
C4C 0.072(4) 0.064(4) 0.062(4) 0.016(3) 0.009(3) -0.010(3)
C14C 0.037(3) 0.025(2) 0.051(3) 0.005(2) 0.006(2) 0.0045(19)
C10C 0.044(3) 0.032(3) 0.049(3) 0.002(2) 0.016(2) -0.001(2)
C11C 0.051(3) 0.028(3) 0.056(3) 0.002(2) 0.012(3) -0.002(2)
C12C 0.052(3) 0.025(2) 0.056(3) 0.003(2) 0.009(3) -0.006(2)
C13C 0.060(4) 0.032(3) 0.049(3) -0.001(2) 0.019(3) 0.001(2)
O8D 0.047(2) 0.0284(17) 0.046(2) 0.0021(15) 0.0045(17) 0.0158(15)
N8D 0.036(2) 0.033(2) 0.036(2) 0.0015(17) -0.0021(18) 0.0070(17)
C8D 0.040(3) 0.029(2) 0.040(3) -0.004(2) -0.022(2) 0.002(2)
C7D 0.031(3) 0.027(2) 0.047(3) -0.001(2) -0.012(2) 0.0027(19)
C9D 0.031(3) 0.034(3) 0.046(3) -0.005(2) -0.018(2) 0.006(2)
O7D 0.0374(18) 0.0258(16) 0.0321(17) -0.0009(13) -0.0074(14) -0.0007(13)
C6D 0.035(3) 0.039(3) 0.078(4) -0.024(3) -0.023(3) 0.012(2)
C1D 0.064(4) 0.141(7) 0.058(4) -0.025(4) -0.019(4) 0.026(5)
C5D 0.053(4) 0.074(5) 0.178(8) 0.043(5) -0.028(5) -0.022(4)
C4D 0.055(5) 0.100(7) 0.258(11) 0.033(7) -0.049(6) -0.035(5)
C3D 0.062(5) 0.097(7) 0.200(10) -0.057(6) -0.059(6) 0.010(5)
C2D 0.074(5) 0.168(9) 0.102(7) -0.072(6) -0.041(5) 0.066(5)
C14D 0.037(3) 0.040(3) 0.054(3) -0.005(2) -0.012(3) 0.005(2)
C10D 0.046(3) 0.029(3) 0.071(4) -0.002(3) -0.001(3) 0.005(2)
C11D 0.071(4) 0.027(3) 0.079(5) 0.002(3) 0.001(4) 0.005(3)
C12D 0.051(3) 0.026(3) 0.076(4) -0.012(3) -0.019(3) 0.002(2)
C13D 0.040(3) 0.041(3) 0.064(4) -0.022(3) -0.011(3) 0.008(2)
O1E 0.066(4) 0.052(3) 0.031(3) 0.000 0.000 -0.020(3)
C2E 0.090(6) 0.106(6) 0.063(5) -0.004(4) 0.005(4) -0.040(5)
C3E 0.207(14) 0.134(10) 0.167(12) -0.086(9) 0.011(10) -0.054(9)
O1F 0.043(3) 0.018(3) 0.056(4) -0.004(3) -0.018(4) -0.003(2)
O1G 0.050(2) 0.065(3) 0.067(3) 0.004(3) -0.002(2) 0.0036(19)
C2G 0.079(6) 0.216(13) 0.080(6) -0.018(7) -0.035(5) 0.067(7)
O1H 0.067(4) 0.094(5) 0.042(4) 0.000 0.000 0.003(4)

loop_
_geom_angle_atom_site_label_1
_geom_angle_atom_site_label_2
_geom_angle_atom_site_label_3
_geom_angle
_geom_angle_site_symmetry_1
_geom_angle_site_symmetry_3
_geom_angle_publ_flag
O7C Ni1 O7C 145.9(2) 8_454 . ?
O7C Ni1 O1H 107.07(11) 8_454 . ?
O7C Ni1 O1H 107.07(11) . . ?
O7C Ni1 O8D 87.30(14) 8_454 8_454 ?
O7C Ni1 O8D 91.79(14) . 8_454 ?
O1H Ni1 O8D 91.54(11) . 8_454 ?
O7C Ni1 O8D 91.79(14) 8_454 . ?
O7C Ni1 O8D 87.30(14) . . ?
O1H Ni1 O8D 91.54(11) . . ?
O8D Ni1 O8D 176.9(2) 8_454 . ?
O7D Ni2 O7C 179.09(18) . . ?
O7D Ni2 N8D 86.25(17) . . ?
O7C Ni2 N8D 94.17(17) . . ?
O7D Ni2 N8C 93.59(16) . . ?
O7C Ni2 N8C 85.90(16) . . ?
N8D Ni2 N8C 173.16(17) . . ?
O7D Ni3 O8B 92.31(14) . . ?
O7D Ni3 O8C 87.42(14) . . ?
O8B Ni3 O8C 172.64(14) . . ?
O7D Ni3 O7A 170.84(14) . . ?
O8B Ni3 O7A 87.62(14) . . ?
O8C Ni3 O7A 91.48(14) . . ?
O7D Ni3 O1G 95.24(17) . . ?
O8B Ni3 O1G 91.14(16) . . ?
O8C Ni3 O1G 96.21(16) . . ?
O7A Ni3 O1G 93.92(17) . . ?
O7D Ni3 O1F 85.8(2) . . ?
O8B Ni3 O1F 85.84(18) . . ?
O8C Ni3 O1F 86.81(19) . . ?
O7A Ni3 O1F 85.1(2) . . ?
O1G Ni3 O1F 176.9(2) . . ?
O7A Ni4 O7B 178.77(18) . . ?
O7A Ni4 N8B 94.15(16) . . ?
O7B Ni4 N8B 86.24(17) . . ?
O7A Ni4 N8A 86.10(16) . . ?
O7B Ni4 N8A 93.59(16) . . ?
N8B Ni4 N8A 176.28(18) . . ?
O7B Ni5 O7B 143.4(2) 8_454 . ?
O7B Ni5 O8A 91.27(13) 8_454 . ?
O7B Ni5 O8A 88.09(13) . . ?
O7B Ni5 O8A 88.09(13) 8_454 8_454 ?
O7B Ni5 O8A 91.27(13) . 8_454 ?
O8A Ni5 O8A 178.0(2) . 8_454 ?
O7B Ni5 O1E 108.32(12) 8_454 . ?
O7B Ni5 O1E 108.32(12) . . ?
O8A Ni5 O1E 91.02(10) . . ?
O8A Ni5 O1E 91.02(10) 8_454 . ?
N8A O8A Ni5 111.9(3) . . ?
C8A N8A O8A 121.6(4) . . ?
C8A N8A Ni4 115.7(3) . . ?
O8A N8A Ni4 122.4(3) . . ?
N8A C8A C9A 125.4(5) . . ?
N8A C8A C7A 114.2(4) . . ?
C9A C8A C7A 120.4(4) . . ?
C10A C9A C14A 118.5(5) . . ?
C10A C9A C8A 120.5(5) . . ?
C14A C9A C8A 120.9(5) . . ?
O7A C7A C8A 109.4(4) . . ?
O7A C7A C6A 109.2(4) . . ?
C8A C7A C6A 112.2(4) . . ?
O7A C7A H7A 108.6 . . ?
C8A C7A H7A 108.6 . . ?
C6A C7A H7A 108.6 . . ?
C7A O7A Ni4 114.4(3) . . ?
C7A O7A Ni3 125.5(3) . . ?
Ni4 O7A Ni3 110.24(16) . . ?
C1A C6A C5A 119.0(5) . . ?
C1A C6A C7A 122.3(5) . . ?
C5A C6A C7A 118.7(5) . . ?
C6A C1A C2A 121.6(6) . . ?
C6A C1A H1A 119.2 . . ?
C2A C1A H1A 119.2 . . ?
C6A C5A C4A 120.9(6) . . ?
C6A C5A H5A 119.6 . . ?
C4A C5A H5A 119.6 . . ?
C3A C4A C5A 119.0(6) . . ?
C3A C4A H4A 120.5 . . ?
C5A C4A H4A 120.5 . . ?
C4A C3A C2A 120.5(6) . . ?
C4A C3A H3A 119.8 . . ?
C2A C3A H3A 119.8 . . ?
C1A C2A C3A 119.0(6) . . ?
C1A C2A H2A 120.5 . . ?
C3A C2A H2A 120.5 . . ?
C9A C10A C11A 121.0(5) . . ?
C9A C10A H10A 119.5 . . ?
C11A C10A H10A 119.5 . . ?
C9A C14A C13A 119.4(6) . . ?
C9A C14A H14A 120.3 . . ?
C13A C14A H14A 120.3 . . ?
C12A C13A C14A 120.4(6) . . ?
C12A C13A H13A 119.8 . . ?
C14A C13A H13A 119.8 . . ?
C11A C12A C13A 119.3(5) . . ?
C11A C12A H12A 120.4 . . ?
C13A C12A H12A 120.4 . . ?
C12A C11A C10A 121.4(5) . . ?
C12A C11A H11A 119.3 . . ?
C10A C11A H11A 119.3 . . ?
N8B O8B Ni3 112.7(3) . . ?
C8B N8B O8B 121.1(4) . . ?
C8B N8B Ni4 116.4(3) . . ?
O8B N8B Ni4 122.1(3) . . ?
N8B C8B C9B 125.2(5) . . ?
N8B C8B C7B 113.6(4) . . ?
C9B C8B C7B 121.2(4) . . ?
O7B C7B C6B 111.1(5) . . ?
O7B C7B C8B 109.6(4) . . ?
C6B C7B C8B 110.9(4) . . ?
O7B C7B H7B 108.4 . . ?
C6B C7B H7B 108.4 . . ?
C8B C7B H7B 108.4 . . ?
C10B C9B C14B 118.6(5) . . ?
C10B C9B C8B 121.2(4) . . ?
C14B C9B C8B 120.1(5) . . ?
C7B O7B Ni4 113.5(3) . . ?
C7B O7B Ni5 129.3(3) . . ?
Ni4 O7B Ni5 110.39(16) . . ?
C5B C6B C1B 116.6(7) . . ?
C5B C6B C7B 123.5(7) . . ?
C1B C6B C7B 119.9(5) . . ?
C2B C1B C6B 121.9(8) . . ?
C2B C1B H1B 119.0 . . ?
C6B C1B H1B 119.0 . . ?
C4B C5B C6B 121.0(9) . . ?
C4B C5B H5B 119.5 . . ?
C6B C5B H5B 119.5 . . ?
C3B C4B C5B 120.2(8) . . ?
C3B C4B H4B 119.9 . . ?
C5B C4B H4B 119.9 . . ?
C2B C3B C4B 120.7(9) . . ?
C2B C3B H3B 119.6 . . ?
C4B C3B H3B 119.6 . . ?
C3B C2B C1B 119.5(10) . . ?
C3B C2B H2B 120.2 . . ?
C1B C2B H2B 120.2 . . ?
C11B C10B C9B 120.1(5) . . ?
C11B C10B H10B 120.0 . . ?
C9B C10B H10B 120.0 . . ?
C13B C14B C9B 119.3(6) . . ?
C13B C14B H14B 120.3 . . ?
C9B C14B H14B 120.3 . . ?
C12B C13B C14B 121.4(5) . . ?
C12B C13B H13B 119.3 . . ?
C14B C13B H13B 119.3 . . ?
C11B C12B C13B 119.1(5) . . ?
C11B C12B H12B 120.4 . . ?
C13B C12B H12B 120.4 . . ?
C12B C11B C10B 121.5(5) . . ?
C12B C11B H11B 119.3 . . ?
C10B C11B H11B 119.3 . . ?
N8C O8C Ni3 113.6(3) . . ?
C8C N8C O8C 122.6(4) . . ?
C8C N8C Ni2 115.3(3) . . ?
O8C N8C Ni2 121.7(3) . . ?
N8C C8C C9C 124.5(4) . . ?
N8C C8C C7C 113.5(4) . . ?
C9C C8C C7C 122.0(4) . . ?
O7C C7C C8C 109.7(4) . . ?
O7C C7C C6C 108.6(4) . . ?
C8C C7C C6C 111.7(4) . . ?
O7C C7C H7C 108.9 . . ?
C8C C7C H7C 108.9 . . ?
C6C C7C H7C 108.9 . . ?
C14C C9C C10C 118.8(5) . . ?
C14C C9C C8C 121.6(4) . . ?
C10C C9C C8C 119.5(4) . . ?
C7C O7C Ni2 113.3(3) . . ?
C7C O7C Ni1 130.1(3) . . ?
Ni2 O7C Ni1 110.94(16) . . ?
C5C C6C C1C 118.1(5) . . ?
C5C C6C C7C 121.3(5) . . ?
C1C C6C C7C 120.6(5) . . ?
C6C C5C C4C 121.9(6) . . ?
C6C C5C H5C 119.1 . . ?
C4C C5C H5C 119.1 . . ?
C2C C1C C6C 120.1(6) . . ?
C2C C1C H1C 119.9 . . ?
C6C C1C H1C 119.9 . . ?
C1C C2C C3C 122.0(6) . . ?
C1C C2C H2C 119.0 . . ?
C3C C2C H2C 119.0 . . ?
C2C C3C C4C 118.0(6) . . ?
C2C C3C H3C 121.0 . . ?
C4C C3C H3C 121.0 . . ?
C5C C4C C3C 119.7(6) . . ?
C5C C4C H4C 120.1 . . ?
C3C C4C H4C 120.1 . . ?
C9C C14C C13C 120.0(5) . . ?
C9C C14C H14C 120.0 . . ?
C13C C14C H14C 120.0 . . ?
C9C C10C C11C 120.0(5) . . ?
C9C C10C H10C 120.0 . . ?
C11C C10C H10C 120.0 . . ?
C12C C11C C10C 120.0(5) . . ?
C12C C11C H11C 120.0 . . ?
C10C C11C H11C 120.0 . . ?
C13C C12C C11C 120.0(5) . . ?
C13C C12C H12C 120.0 . . ?
C11C C12C H12C 120.0 . . ?
C12C C13C C14C 121.1(5) . . ?
C12C C13C H13C 119.5 . . ?
C14C C13C H13C 119.5 . . ?
N8D O8D Ni1 113.3(3) . . ?
C8D N8D O8D 121.7(4) . . ?
C8D N8D Ni2 116.8(4) . . ?
O8D N8D Ni2 121.3(3) . . ?
N8D C8D C9D 125.4(5) . . ?
N8D C8D C7D 113.1(4) . . ?
C9D C8D C7D 121.4(5) . . ?
O7D C7D C8D 109.8(4) . . ?
O7D C7D C6D 108.7(4) . . ?
C8D C7D C6D 112.1(4) . . ?
O7D C7D H7D 108.7 . . ?
C8D C7D H7D 108.7 . . ?
C6D C7D H7D 108.7 . . ?
C14D C9D C10D 119.4(5) . . ?
C14D C9D C8D 121.8(5) . . ?
C10D C9D C8D 118.8(5) . . ?
C7D O7D Ni2 113.7(3) . . ?
C7D O7D Ni3 125.8(3) . . ?
Ni2 O7D Ni3 111.44(16) . . ?
C1D C6D C5D 117.0(7) . . ?
C1D C6D C7D 122.4(7) . . ?
C5D C6D C7D 120.4(6) . . ?
C6D C1D C2D 121.3(10) . . ?
C6D C1D H1D 119.3 . . ?
C2D C1D H1D 119.3 . . ?
C4D C5D C6D 118.2(10) . . ?
C4D C5D H5D 120.9 . . ?
C6D C5D H5D 120.9 . . ?
C3D C4D C5D 122.9(12) . . ?
C3D C4D H4D 118.6 . . ?
C5D C4D H4D 118.6 . . ?
C4D C3D C2D 121.3(10) . . ?
C4D C3D H3D 119.4 . . ?
C2D C3D H3D 119.4 . . ?
C3D C2D C1D 119.2(11) . . ?
C3D C2D H2D 120.4 . . ?
C1D C2D H2D 120.4 . . ?
C9D C14D C13D 119.1(6) . . ?
C9D C14D H14D 120.5 . . ?
C13D C14D H14D 120.5 . . ?
C11D C10D C9D 119.8(6) . . ?
C11D C10D H10D 120.1 . . ?
C9D C10D H10D 120.1 . . ?
C12D C11D C10D 120.9(6) . . ?
C12D C11D H11D 119.6 . . ?
C10D C11D H11D 119.6 . . ?
C11D C12D C13D 120.4(5) . . ?
C11D C12D H12D 119.8 . . ?
C13D C12D H12D 119.8 . . ?
C12D C13D C14D 120.5(6) . . ?
C12D C13D H13D 119.8 . . ?
C14D C13D H13D 119.8 . . ?
C2E O1E C2E 116.9(7) . 8_454 ?
C2E O1E Ni5 121.6(4) . . ?
C2E O1E Ni5 121.6(4) 8_454 . ?
C3E C2E O1E 119.4(9) . . ?
C3E C2E H2EA 107.5 . . ?
O1E C2E H2EA 107.5 . . ?
C3E C2E H2EB 107.5 . . ?
O1E C2E H2EB 107.5 . . ?
H2EA C2E H2EB 107.0 . . ?
C2E C3E H3EA 109.5 . . ?
C2E C3E H3EB 109.5 . . ?
H3EA C3E H3EB 109.5 . . ?
C2E C3E H3EC 109.5 . . ?
H3EA C3E H3EC 109.5 . . ?
H3EB C3E H3EC 109.5 . . ?
C2F O1F C3F 113.8(5) . 8_454 ?
C2F O1F Ni3 123.0(4) . . ?
C3F O1F Ni3 123.2(4) 8_454 . ?
C2F O1F H2F4 33.0 . . ?
C3F O1F H2F4 99.8 8_454 . ?
Ni3 O1F H2F4 126.5 . . ?
C3F C2F O1F 100.7(7) . . ?
C3F C2F H2F1 111.6 . . ?
O1F C2F H2F1 111.6 . . ?
C3F C2F H2F2 111.6 . . ?
O1F C2F H2F2 111.6 . . ?
H2F1 C2F H2F2 109.4 . . ?
C3F C2F H2F3 107.6 . . ?
O1F C2F H2F3 81.2 . . ?
H2F1 C2F H2F3 135.0 . . ?
H2F2 C2F H2F3 32.7 . . ?
C3F C2F H2F4 112.1 . . ?
O1F C2F H2F4 36.6 . . ?
H2F1 C2F H2F4 75.2 . . ?
H2F2 C2F H2F4 129.9 . . ?
H2F3 C2F H2F4 109.5 . . ?
C3F C2F H2F5 108.7 . . ?
O1F C2F H2F5 143.2 . . ?
H2F1 C2F H2F5 36.6 . . ?
H2F2 C2F H2F5 77.8 . . ?
H2F3 C2F H2F5 109.5 . . ?
H2F4 C2F H2F5 109.5 . . ?
C2F C3F O1F 102.0(7) . 8_454 ?
C2F C3F H3F1 111.4 . . ?
O1F C3F H3F1 111.4 8_454 . ?
C2F C3F H3F2 111.4 . . ?
O1F C3F H3F2 111.4 8_454 . ?
H3F1 C3F H3F2 109.2 . . ?
C2F C3F H3F3 107.2 . . ?
O1F C3F H3F3 12.3 8_454 . ?
H3F1 C3F H3F3 117.9 . . ?
H3F2 C3F H3F3 99.1 . . ?
C2F C3F H3F4 109.2 . . ?
O1F C3F H3F4 101.7 8_454 . ?
H3F1 C3F H3F4 11.3 . . ?
H3F2 C3F H3F4 119.4 . . ?
H3F3 C3F H3F4 109.5 . . ?
C2F C3F H3F5 111.9 . . ?
O1F C3F H3F5 121.6 8_454 . ?
H3F1 C3F H3F5 98.9 . . ?
H3F2 C3F H3F5 11.7 . . ?
H3F3 C3F H3F5 109.5 . . ?
H3F4 C3F H3F5 109.5 . . ?
C2G O1G Ni3 125.1(5) . . ?
C2G O1G H1G 117.4 . . ?
Ni3 O1G H1G 117.4 . . ?
O1G C2G H2GA 109.5 . . ?
O1G C2G H2GB 109.5 . . ?
H2GA C2G H2GB 109.5 . . ?
O1G C2G H2GC 109.5 . . ?
H2GA C2G H2GC 109.5 . . ?
H2GB C2G H2GC 109.5 . . ?
Ni1 O1H H1H1 109.5 . . ?
Ni1 O1H H1H2 109.5 . . ?
H1H1 O1H H1H2 109.5 . . ?

loop_
_geom_bond_atom_site_label_1
_geom_bond_atom_site_label_2
_geom_bond_distance
_geom_bond_site_symmetry_2
_geom_bond_publ_flag
Ni1 O7C 1.996(3) 8_454 ?
Ni1 O7C 1.996(3) . ?
Ni1 O1H 1.999(7) . ?
Ni1 O8D 2.012(4) 8_454 ?
Ni1 O8D 2.012(4) . ?
Ni2 O7D 1.826(3) . ?
Ni2 O7C 1.835(4) . ?
Ni2 N8D 1.854(4) . ?
Ni2 N8C 1.865(4) . ?
Ni3 O7D 1.999(3) . ?
Ni3 O8B 2.004(3) . ?
Ni3 O8C 2.007(3) . ?
Ni3 O7A 2.014(4) . ?
Ni3 O1G 2.059(4) . ?
Ni3 O1F 2.392(6) . ?
Ni4 O7A 1.827(3) . ?
Ni4 O7B 1.844(3) . ?
Ni4 N8B 1.847(4) . ?
Ni4 N8A 1.853(4) . ?
Ni5 O7B 1.996(3) 8_454 ?
Ni5 O7B 1.996(3) . ?
Ni5 O8A 2.002(3) . ?
Ni5 O8A 2.002(3) 8_454 ?
Ni5 O1E 2.043(6) . ?
O8A N8A 1.334(5) . ?
N8A C8A 1.304(6) . ?
C8A C9A 1.480(6) . ?
C8A C7A 1.498(7) . ?
C9A C10A 1.369(7) . ?
C9A C14A 1.389(8) . ?
C7A O7A 1.424(5) . ?
C7A C6A 1.519(7) . ?
C7A H7A 1.0000 . ?
C6A C1A 1.365(8) . ?
C6A C5A 1.382(8) . ?
C1A C2A 1.370(9) . ?
C1A H1A 0.9500 . ?
C5A C4A 1.393(8) . ?
C5A H5A 0.9500 . ?
C4A C3A 1.367(10) . ?
C4A H4A 0.9500 . ?
C3A C2A 1.402(11) . ?
C3A H3A 0.9500 . ?
C2A H2A 0.9500 . ?
C10A C11A 1.383(7) . ?
C10A H10A 0.9500 . ?
C14A C13A 1.413(7) . ?
C14A H14A 0.9500 . ?
C13A C12A 1.369(8) . ?
C13A H13A 0.9500 . ?
C12A C11A 1.348(8) . ?
C12A H12A 0.9500 . ?
C11A H11A 0.9500 . ?
O8B N8B 1.337(5) . ?
N8B C8B 1.277(6) . ?
C8B C9B 1.506(6) . ?
C8B C7B 1.528(8) . ?
C7B O7B 1.406(6) . ?
C7B C6B 1.477(9) . ?
C7B H7B 1.0000 . ?
C9B C10B 1.385(7) . ?
C9B C14B 1.386(7) . ?
C6B C5B 1.390(9) . ?
C6B C1B 1.398(10) . ?
C1B C2B 1.372(10) . ?
C1B H1B 0.9500 . ?
C5B C4B 1.380(12) . ?
C5B H5B 0.9500 . ?
C4B C3B 1.360(14) . ?
C4B H4B 0.9500 . ?
C3B C2B 1.356(13) . ?
C3B H3B 0.9500 . ?
C2B H2B 0.9500 . ?
C10B C11B 1.367(7) . ?
C10B H10B 0.9500 . ?
C14B C13B 1.377(8) . ?
C14B H14B 0.9500 . ?
C13B C12B 1.362(9) . ?
C13B H13B 0.9500 . ?
C12B C11B 1.348(9) . ?
C12B H12B 0.9500 . ?
C11B H11B 0.9500 . ?
O8C N8C 1.323(5) . ?
N8C C8C 1.295(6) . ?
C8C C9C 1.488(7) . ?
C8C C7C 1.503(7) . ?
C7C O7C 1.407(6) . ?
C7C C6C 1.525(7) . ?
C7C H7C 1.0000 . ?
C9C C14C 1.385(7) . ?
C9C C10C 1.387(7) . ?
C6C C5C 1.370(8) . ?
C6C C1C 1.388(8) . ?
C5C C4C 1.377(9) . ?
C5C H5C 0.9500 . ?
C1C C2C 1.359(9) . ?
C1C H1C 0.9500 . ?
C2C C3C 1.379(10) . ?
C2C H2C 0.9500 . ?
C3C C4C 1.383(9) . ?
C3C H3C 0.9500 . ?
C4C H4C 0.9500 . ?
C14C C13C 1.387(7) . ?
C14C H14C 0.9500 . ?
C10C C11C 1.390(7) . ?
C10C H10C 0.9500 . ?
C11C C12C 1.378(7) . ?
C11C H11C 0.9500 . ?
C12C C13C 1.344(8) . ?
C12C H12C 0.9500 . ?
C13C H13C 0.9500 . ?
O8D N8D 1.327(5) . ?
N8D C8D 1.288(6) . ?
C8D C9D 1.486(7) . ?
C8D C7D 1.518(7) . ?
C7D O7D 1.428(5) . ?
C7D C6D 1.530(7) . ?
C7D H7D 1.0000 . ?
C9D C14D 1.378(8) . ?
C9D C10D 1.399(8) . ?
C6D C1D 1.349(10) . ?
C6D C5D 1.387(11) . ?
C1D C2D 1.403(12) . ?
C1D H1D 0.9500 . ?
C5D C4D 1.379(11) . ?
C5D H5D 0.9500 . ?
C4D C3D 1.287(17) . ?
C4D H4D 0.9500 . ?
C3D C2D 1.297(17) . ?
C3D H3D 0.9500 . ?
C2D H2D 0.9500 . ?
C14D C13D 1.418(7) . ?
C14D H14D 0.9500 . ?
C10D C11D 1.388(7) . ?
C10D H10D 0.9500 . ?
C11D C12D 1.352(9) . ?
C11D H11D 0.9500 . ?
C12D C13D 1.361(9) . ?
C12D H12D 0.9500 . ?
C13D H13D 0.9500 . ?
O1E C2E 1.448(8) . ?
O1E C2E 1.448(8) 8_454 ?
C2E C3E 1.365(13) . ?
C2E H2EA 0.9900 . ?
C2E H2EB 0.9900 . ?
C3E H3EA 0.9800 . ?
C3E H3EB 0.9800 . ?
C3E H3EC 0.9800 . ?
O1F C2F 1.685(10) . ?
O1F C3F 1.808(11) 8_454 ?
O1F H2F4 1.0720 . ?
C2F C3F 1.458(11) . ?
C2F H2F1 0.9900 . ?
C2F H2F2 0.9900 . ?
C2F H2F3 0.9800 . ?
C2F H2F4 0.9797 . ?
C2F H2F5 0.9802 . ?
C3F O1F 1.808(11) 8_454 ?
C3F H3F1 0.9900 . ?
C3F H3F2 0.9900 . ?
C3F H3F3 0.9801 . ?
C3F H3F4 0.9801 . ?
C3F H3F5 0.9797 . ?
O1G C2G 1.383(9) . ?
O1G H1G 0.9500 . ?
C2G H2GA 0.9800 . ?
C2G H2GB 0.9800 . ?
C2G H2GC 0.9800 . ?
O1H H1H1 0.9801 . ?
O1H H1H2 0.9801 . ?

loop_
_geom_torsion_atom_site_label_1
_geom_torsion_atom_site_label_2
_geom_torsion_atom_site_label_3
_geom_torsion_atom_site_label_4
_geom_torsion
_geom_torsion_site_symmetry_1
_geom_torsion_site_symmetry_2
_geom_torsion_site_symmetry_3
_geom_torsion_site_symmetry_4
_geom_torsion_publ_flag
O7B Ni5 O8A N8A -111.0(3) 8_454 . . . ?
O7B Ni5 O8A N8A 32.3(3) . . . . ?
O8A Ni5 O8A N8A -39.4(3) 8_454 . . . ?
O1E Ni5 O8A N8A 140.6(3) . . . . ?
Ni5 O8A N8A C8A 153.3(3) . . . . ?
Ni5 O8A N8A Ni4 -21.2(4) . . . . ?
O7A Ni4 N8A C8A 2.8(3) . . . . ?
O7B Ni4 N8A C8A -178.4(3) . . . . ?
N8B Ni4 N8A C8A -91(3) . . . . ?
O7A Ni4 N8A O8A 177.5(3) . . . . ?
O7B Ni4 N8A O8A -3.6(4) . . . . ?
N8B Ni4 N8A O8A 84(3) . . . . ?
O8A N8A C8A C9A -0.7(7) . . . . ?
Ni4 N8A C8A C9A 174.1(4) . . . . ?
O8A N8A C8A C7A -179.1(4) . . . . ?
Ni4 N8A C8A C7A -4.3(5) . . . . ?
N8A C8A C9A C10A -142.3(5) . . . . ?
C7A C8A C9A C10A 36.0(7) . . . . ?
N8A C8A C9A C14A 40.3(7) . . . . ?
C7A C8A C9A C14A -141.4(5) . . . . ?
N8A C8A C7A O7A 3.8(6) . . . . ?
C9A C8A C7A O7A -174.7(4) . . . . ?
N8A C8A C7A C6A -117.6(4) . . . . ?
C9A C8A C7A C6A 63.9(5) . . . . ?
C8A C7A O7A Ni4 -1.6(5) . . . . ?
C6A C7A O7A Ni4 121.6(4) . . . . ?
C8A C7A O7A Ni3 140.7(3) . . . . ?
C6A C7A O7A Ni3 -96.1(4) . . . . ?
O7B Ni4 O7A C7A -76(7) . . . . ?
N8B Ni4 O7A C7A 175.9(3) . . . . ?
N8A Ni4 O7A C7A -0.4(3) . . . . ?
O7B Ni4 O7A Ni3 136(7) . . . . ?
N8B Ni4 O7A Ni3 27.9(2) . . . . ?
N8A Ni4 O7A Ni3 -148.35(19) . . . . ?
O7D Ni3 O7A C7A -87.8(9) . . . . ?
O8B Ni3 O7A C7A -177.5(4) . . . . ?
O8C Ni3 O7A C7A -4.9(4) . . . . ?
O1G Ni3 O7A C7A 91.5(4) . . . . ?
O1F Ni3 O7A C7A -91.5(4) . . . . ?
O7D Ni3 O7A Ni4 55.8(9) . . . . ?
O8B Ni3 O7A Ni4 -33.97(17) . . . . ?
O8C Ni3 O7A Ni4 138.72(18) . . . . ?
O1G Ni3 O7A Ni4 -124.95(19) . . . . ?
O1F Ni3 O7A Ni4 52.1(2) . . . . ?
O7A C7A C6A C1A -91.8(6) . . . . ?
C8A C7A C6A C1A 29.6(7) . . . . ?
O7A C7A C6A C5A 85.8(6) . . . . ?
C8A C7A C6A C5A -152.8(5) . . . . ?
C5A C6A C1A C2A -2.0(10) . . . . ?
C7A C6A C1A C2A 175.6(7) . . . . ?
C1A C6A C5A C4A 2.9(9) . . . . ?
C7A C6A C5A C4A -174.8(6) . . . . ?
C6A C5A C4A C3A -3.1(11) . . . . ?
C5A C4A C3A C2A 2.4(13) . . . . ?
C6A C1A C2A C3A 1.4(13) . . . . ?
C4A C3A C2A C1A -1.6(14) . . . . ?
C14A C9A C10A C11A -0.7(8) . . . . ?
C8A C9A C10A C11A -178.1(5) . . . . ?
C10A C9A C14A C13A -0.4(9) . . . . ?
C8A C9A C14A C13A 177.1(6) . . . . ?
C9A C14A C13A C12A 1.8(11) . . . . ?
C14A C13A C12A C11A -2.2(10) . . . . ?
C13A C12A C11A C10A 1.1(9) . . . . ?
C9A C10A C11A C12A 0.3(8) . . . . ?
O7D Ni3 O8B N8B -140.3(3) . . . . ?
O8C Ni3 O8B N8B -52.5(13) . . . . ?
O7A Ni3 O8B N8B 30.6(3) . . . . ?
O1G Ni3 O8B N8B 124.4(3) . . . . ?
O1F Ni3 O8B N8B -54.7(3) . . . . ?
Ni3 O8B N8B C8B 154.8(4) . . . . ?
Ni3 O8B N8B Ni4 -18.2(4) . . . . ?
O7A Ni4 N8B C8B -179.9(4) . . . . ?
O7B Ni4 N8B C8B 1.3(4) . . . . ?
N8A Ni4 N8B C8B -86(3) . . . . ?
O7A Ni4 N8B O8B -6.5(4) . . . . ?
O7B Ni4 N8B O8B 174.6(4) . . . . ?
N8A Ni4 N8B O8B 87(3) . . . . ?
O8B N8B C8B C9B 2.4(8) . . . . ?
Ni4 N8B C8B C9B 175.8(4) . . . . ?
O8B N8B C8B C7B -179.5(4) . . . . ?
Ni4 N8B C8B C7B -6.1(6) . . . . ?
N8B C8B C7B O7B 9.1(7) . . . . ?
C9B C8B C7B O7B -172.7(4) . . . . ?
N8B C8B C7B C6B -113.9(5) . . . . ?
C9B C8B C7B C6B 64.3(7) . . . . ?
N8B C8B C9B C10B 43.2(8) . . . . ?
C7B C8B C9B C10B -134.8(6) . . . . ?
N8B C8B C9B C14B -138.2(6) . . . . ?
C7B C8B C9B C14B 43.8(8) . . . . ?
C6B C7B O7B Ni4 114.9(4) . . . . ?
C8B C7B O7B Ni4 -8.0(6) . . . . ?
C6B C7B O7B Ni5 -97.3(5) . . . . ?
C8B C7B O7B Ni5 139.8(4) . . . . ?
O7A Ni4 O7B C7B -104(7) . . . . ?
N8B Ni4 O7B C7B 4.3(4) . . . . ?
N8A Ni4 O7B C7B -179.4(4) . . . . ?
O7A Ni4 O7B Ni5 102(7) . . . . ?
N8B Ni4 O7B Ni5 -149.6(2) . . . . ?
N8A Ni4 O7B Ni5 26.7(2) . . . . ?
O7B Ni5 O7B C7B -93.0(5) 8_454 . . . ?
O8A Ni5 O7B C7B 177.4(5) . . . . ?
O8A Ni5 O7B C7B -4.5(5) 8_454 . . . ?
O1E Ni5 O7B C7B 87.0(5) . . . . ?
O7B Ni5 O7B Ni4 55.53(16) 8_454 . . . ?
O8A Ni5 O7B Ni4 -34.0(2) . . . . ?
O8A Ni5 O7B Ni4 144.0(2) 8_454 . . . ?
O1E Ni5 O7B Ni4 -124.47(16) . . . . ?
O7B C7B C6B C5B 122.9(6) . . . . ?
C8B C7B C6B C5B -115.0(6) . . . . ?
O7B C7B C6B C1B -54.5(7) . . . . ?
C8B C7B C6B C1B 67.6(7) . . . . ?
C5B C6B C1B C2B -1.0(10) . . . . ?
C7B C6B C1B C2B 176.6(6) . . . . ?
C1B C6B C5B C4B 0.9(10) . . . . ?
C7B C6B C5B C4B -176.6(6) . . . . ?
C6B C5B C4B C3B 0.3(12) . . . . ?
C5B C4B C3B C2B -1.4(13) . . . . ?
C4B C3B C2B C1B 1.3(13) . . . . ?
C6B C1B C2B C3B -0.1(12) . . . . ?
C14B C9B C10B C11B 1.4(8) . . . . ?
C8B C9B C10B C11B -179.9(5) . . . . ?
C10B C9B C14B C13B -1.7(9) . . . . ?
C8B C9B C14B C13B 179.6(6) . . . . ?
C9B C14B C13B C12B 1.4(10) . . . . ?
C14B C13B C12B C11B -0.7(10) . . . . ?
C13B C12B C11B C10B 0.3(10) . . . . ?
C9B C10B C11B C12B -0.7(9) . . . . ?
O7D Ni3 O8C N8C 29.6(3) . . . . ?
O8B Ni3 O8C N8C -58.4(13) . . . . ?
O7A Ni3 O8C N8C -141.3(3) . . . . ?
O1G Ni3 O8C N8C 124.6(3) . . . . ?
O1F Ni3 O8C N8C -56.3(3) . . . . ?
Ni3 O8C N8C C8C 154.7(4) . . . . ?
Ni3 O8C N8C Ni2 -17.7(4) . . . . ?
O7D Ni2 N8C C8C -179.0(3) . . . . ?
O7C Ni2 N8C C8C 0.2(3) . . . . ?
N8D Ni2 N8C C8C -90.6(16) . . . . ?
O7D Ni2 N8C O8C -6.2(3) . . . . ?
O7C Ni2 N8C O8C 173.1(3) . . . . ?
N8D Ni2 N8C O8C 82.3(16) . . . . ?
O8C N8C C8C C9C 0.0(7) . . . . ?
Ni2 N8C C8C C9C 172.7(4) . . . . ?
O8C N8C C8C C7C 178.0(4) . . . . ?
Ni2 N8C C8C C7C -9.2(5) . . . . ?
N8C C8C C7C O7C 16.2(6) . . . . ?
C9C C8C C7C O7C -165.7(4) . . . . ?
N8C C8C C7C C6C -104.3(5) . . . . ?
C9C C8C C7C C6C 73.8(6) . . . . ?
N8C C8C C9C C14C 42.0(8) . . . . ?
C7C C8C C9C C14C -135.9(5) . . . . ?
N8C C8C C9C C10C -140.7(5) . . . . ?
C7C C8C C9C C10C 41.4(7) . . . . ?
C8C C7C O7C Ni2 -15.9(5) . . . . ?
C6C C7C O7C Ni2 106.4(4) . . . . ?
C8C C7C O7C Ni1 134.7(4) . . . . ?
C6C C7C O7C Ni1 -103.0(5) . . . . ?
O7D Ni2 O7C C7C 66(10) . . . . ?
N8D Ni2 O7C C7C -177.4(3) . . . . ?
N8C Ni2 O7C C7C 9.5(3) . . . . ?
O7D Ni2 O7C Ni1 -91(10) . . . . ?
N8D Ni2 O7C Ni1 26.4(2) . . . . ?
N8C Ni2 O7C Ni1 -146.8(2) . . . . ?
O7C Ni1 O7C C7C -95.0(4) 8_454 . . . ?
O1H Ni1 O7C C7C 85.0(4) . . . . ?
O8D Ni1 O7C C7C -7.2(4) 8_454 . . . ?
O8D Ni1 O7C C7C 175.8(4) . . . . ?
O7C Ni1 O7C Ni2 56.03(16) 8_454 . . . ?
O1H Ni1 O7C Ni2 -123.97(16) . . . . ?
O8D Ni1 O7C Ni2 143.9(2) 8_454 . . . ?
O8D Ni1 O7C Ni2 -33.2(2) . . . . ?
O7C C7C C6C C5C 92.4(6) . . . . ?
C8C C7C C6C C5C -146.5(5) . . . . ?
O7C C7C C6C C1C -84.6(6) . . . . ?
C8C C7C C6C C1C 36.5(7) . . . . ?
C1C C6C C5C C4C 0.8(9) . . . . ?
C7C C6C C5C C4C -176.2(6) . . . . ?
C5C C6C C1C C2C -3.1(9) . . . . ?
C7C C6C C1C C2C 173.9(6) . . . . ?
C6C C1C C2C C3C 1.2(11) . . . . ?
C1C C2C C3C C4C 3.0(11) . . . . ?
C6C C5C C4C C3C 3.4(10) . . . . ?
C2C C3C C4C C5C -5.2(10) . . . . ?
C10C C9C C14C C13C 1.0(8) . . . . ?
C8C C9C C14C C13C 178.3(5) . . . . ?
C14C C9C C10C C11C -2.0(8) . . . . ?
C8C C9C C10C C11C -179.4(5) . . . . ?
C9C C10C C11C C12C 3.2(9) . . . . ?
C10C C11C C12C C13C -3.4(9) . . . . ?
C11C C12C C13C C14C 2.4(9) . . . . ?
C9C C14C C13C C12C -1.2(9) . . . . ?
O7C Ni1 O8D N8D -114.0(3) 8_454 . . . ?
O7C Ni1 O8D N8D 31.9(3) . . . . ?
O1H Ni1 O8D N8D 138.9(3) . . . . ?
O8D Ni1 O8D N8D -41.1(3) 8_454 . . . ?
Ni1 O8D N8D C8D 154.0(4) . . . . ?
Ni1 O8D N8D Ni2 -21.0(4) . . . . ?
O7D Ni2 N8D C8D 0.4(4) . . . . ?
O7C Ni2 N8D C8D -178.7(4) . . . . ?
N8C Ni2 N8D C8D -88.4(16) . . . . ?
O7D Ni2 N8D O8D 175.6(4) . . . . ?
O7C Ni2 N8D O8D -3.6(4) . . . . ?
N8C Ni2 N8D O8D 86.8(16) . . . . ?
O8D N8D C8D C9D -2.5(7) . . . . ?
Ni2 N8D C8D C9D 172.7(4) . . . . ?
O8D N8D C8D C7D -178.9(4) . . . . ?
Ni2 N8D C8D C7D -3.8(5) . . . . ?
N8D C8D C7D O7D 6.0(5) . . . . ?
C9D C8D C7D O7D -170.5(4) . . . . ?
N8D C8D C7D C6D -114.9(5) . . . . ?
C9D C8D C7D C6D 68.6(6) . . . . ?
N8D C8D C9D C14D 23.1(7) . . . . ?
C7D C8D C9D C14D -160.7(5) . . . . ?
N8D C8D C9D C10D -157.9(5) . . . . ?
C7D C8D C9D C10D 18.3(7) . . . . ?
C8D C7D O7D Ni2 -5.7(4) . . . . ?
C6D C7D O7D Ni2 117.3(4) . . . . ?
C8D C7D O7D Ni3 138.3(3) . . . . ?
C6D C7D O7D Ni3 -98.7(5) . . . . ?
O7C Ni2 O7D C7D 120(10) . . . . ?
N8D Ni2 O7D C7D 3.2(3) . . . . ?
N8C Ni2 O7D C7D 176.4(3) . . . . ?
O7C Ni2 O7D Ni3 -29(10) . . . . ?
N8D Ni2 O7D Ni3 -146.00(19) . . . . ?
N8C Ni2 O7D Ni3 27.14(19) . . . . ?
O8B Ni3 O7D C7D -5.0(3) . . . . ?
O8C Ni3 O7D C7D -177.6(3) . . . . ?
O7A Ni3 O7D C7D -94.4(9) . . . . ?
O1G Ni3 O7D C7D 86.4(3) . . . . ?
O1F Ni3 O7D C7D -90.7(4) . . . . ?
O8B Ni3 O7D Ni2 139.71(17) . . . . ?
O8C Ni3 O7D Ni2 -32.93(17) . . . . ?
O7A Ni3 O7D Ni2 50.3(9) . . . . ?
O1G Ni3 O7D Ni2 -128.93(19) . . . . ?
O1F Ni3 O7D Ni2 54.1(2) . . . . ?
O7D C7D C6D C1D -68.0(7) . . . . ?
C8D C7D C6D C1D 53.6(7) . . . . ?
O7D C7D C6D C5D 108.1(7) . . . . ?
C8D C7D C6D C5D -130.3(7) . . . . ?
C5D C6D C1D C2D -1.7(12) . . . . ?
C7D C6D C1D C2D 174.5(7) . . . . ?
C1D C6D C5D C4D -1.1(13) . . . . ?
C7D C6D C5D C4D -177.4(8) . . . . ?
C6D C5D C4D C3D 2.8(18) . . . . ?
C5D C4D C3D C2D -2(2) . . . . ?
C4D C3D C2D C1D -1.4(18) . . . . ?
C6D C1D C2D C3D 3.1(15) . . . . ?
C10D C9D C14D C13D 0.4(7) . . . . ?
C8D C9D C14D C13D 179.3(4) . . . . ?
C14D C9D C10D C11D -0.4(8) . . . . ?
C8D C9D C10D C11D -179.4(5) . . . . ?
C9D C10D C11D C12D 0.5(9) . . . . ?
C10D C11D C12D C13D -0.4(9) . . . . ?
C11D C12D C13D C14D 0.4(9) . . . . ?
C9D C14D C13D C12D -0.3(8) . . . . ?
O7B Ni5 O1E C2E -9.5(5) 8_454 . . . ?
O7B Ni5 O1E C2E 170.5(5) . . . . ?
O8A Ni5 O1E C2E 82.2(5) . . . . ?
O8A Ni5 O1E C2E -97.8(5) 8_454 . . . ?
O7B Ni5 O1E C2E 170.5(5) 8_454 . . 8_454 ?
O7B Ni5 O1E C2E -9.5(5) . . . 8_454 ?
O8A Ni5 O1E C2E -97.8(5) . . . 8_454 ?
O8A Ni5 O1E C2E 82.2(5) 8_454 . . 8_454 ?
C2E O1E C2E C3E 68.7(9) 8_454 . . . ?
Ni5 O1E C2E C3E -111.3(9) . . . . ?
O7D Ni3 O1F C2F 42.9(6) . . . . ?
O8B Ni3 O1F C2F -49.7(6) . . . . ?
O8C Ni3 O1F C2F 130.6(6) . . . . ?
O7A Ni3 O1F C2F -137.7(6) . . . . ?
O1G Ni3 O1F C2F -66(4) . . . . ?
O7D Ni3 O1F C3F -134.8(6) . . . 8_454 ?
O8B Ni3 O1F C3F 132.6(6) . . . 8_454 ?
O8C Ni3 O1F C3F -47.1(6) . . . 8_454 ?
O7A Ni3 O1F C3F 44.6(6) . . . 8_454 ?
O1G Ni3 O1F C3F 117(4) . . . 8_454 ?
C3F O1F C2F C3F -42.6(8) 8_454 . . . ?
Ni3 O1F C2F C3F 139.5(6) . . . . ?
O1F C2F C3F O1F 73.4(6) . . . 8_454 ?
O7D Ni3 O1G C2G 44.3(7) . . . . ?
O8B Ni3 O1G C2G 136.8(7) . . . . ?
O8C Ni3 O1G C2G -43.6(7) . . . . ?
O7A Ni3 O1G C2G -135.5(7) . . . . ?
O1F Ni3 O1G C2G 153(4) . . . . ?

loop_
_platon_squeeze_void_nr
_platon_squeeze_void_average_x
_platon_squeeze_void_average_y
_platon_squeeze_void_average_z
_platon_squeeze_void_volume
_platon_squeeze_void_count_electrons
_platon_squeeze_void_content
1 0.141 0.137 -0.127 6024 1484 ' '
